data_7704469
loop_
_publ_author_name
'H\"ammer, Matthias'
'Janka, Oliver'
'B\"onnighausen, Judith'
'Klenner, Steffen'
'P\"ottgen, Rainer'
'H\"oppe, Henning A'

_publ_section_title
;
 On the phosphors Na<sub>5</sub>M(WO<sub>4</sub>)<sub>4</sub> (M = Y,
 La-Nd, Sm-Lu, Bi) - crystal structures, thermal decomposition, and
 optical and magnetic properties.
;
_journal_issue 24
_journal_name_full 'Dalton transactions (Cambridge, England : 2003)'
_journal_page_first 8209
_journal_page_last 8225
_journal_paper_doi 10.1039/d0dt00782j
_journal_volume 49
_journal_year 2020
_chemical_formula_moiety 'Na5 O16 Y1 W4'
_chemical_formula_structural 'Na5 Y (W O4)4'
_chemical_formula_sum 'Na5 O16 W4 Y'
_chemical_formula_weight 1195.21
_chemical_name_mineral Na5Y(WO4)4
_chemical_name_structure_type Na5Lu(WO4)4
_chemical_name_systematic 'pentasodium yttrium tetratungstate'
_space_group_crystal_system tetragonal
_space_group_IT_number 88
_space_group_name_Hall '-I 4ad'
_space_group_name_H-M_alt 'I 41/a :2'
_audit_update_record
;
2020-02-27 deposited with the CCDC.	2020-05-20 downloaded from the CCDC.
;
_cell_angle_alpha 90
_cell_angle_beta 90
_cell_angle_gamma 90
_cell_formula_units_Z 4
_cell_length_a 11.43616(11)
_cell_length_b 11.43616(11)
_cell_length_c 11.34047(12)
_cell_measurement_temperature 300(3)
_cell_measurement_theta_max 60
_cell_measurement_theta_min 2.5
_cell_volume 1483.17(3)
_computing_structure_refinement 'TOPAS 5'
_computing_structure_solution model
_diffrn_ambient_temperature 300(3)
_diffrn_detector 'Ge solid-state'
_diffrn_detector_type 'GE METEOR 1D line detector'
_diffrn_measurement_device_type 'Seifert 3003 TT'
_diffrn_radiation_type 'Cu K\a'
_diffrn_radiation_wavelength 1.54184
_exptl_crystal_density_diffrn 5.35
_exptl_crystal_description powder
_pd_calc_method 'Rietveld Refinement'
_pd_char_colour colourless
_pd_char_particle_morphology powder
_pd_meas_2theta_range_inc 0.01
_pd_meas_2theta_range_max 120
_pd_meas_2theta_range_min 5
_pd_meas_number_of_points 11501
_pd_meas_scan_method step
_pd_proc_ls_background_function Chebychev
_pd_proc_ls_profile_function 'fundamental parameters'
_pd_proc_ls_prof_R_factor 0.0246
_pd_proc_ls_prof_wR_factor 0.0371
_pd_proc_number_of_points 11501
_pd_spec_mount_mode reflection
_pd_spec_shape flat_sheet
_pd_spec_size_axial 5
_pd_spec_size_equat 5
_pd_spec_size_thick 1
_refine_ls_number_parameters 46
_refine_ls_R_I_factor 0.0169
_refine_ls_shift/su_max 0.001
_cod_data_source_file d0dt00782j2.cif
_cod_data_source_block Na5YWO44
_cod_depositor_comments 'Adding full bibliography for 7704452--7704470.cif.'
_cod_original_sg_symbol_H-M 'I 41/a'
_cod_original_formula_sum 'Na5 O16 Y1 W4'
_cod_database_code 7704469

loop_
_symmetry_equiv_pos_as_xyz
'x, y, z '
'-x+1/2, -y, z+1/2 '
'-y+1/4, x+1/4, -z+1/4 '
'-y-1/4, x+1/4, z+1/4 '
'y+1/4, -x-1/4, -z-1/4 '
'y-1/4, -x-1/4, z-1/4 '
'-x, -y, -z '
'x+1/2, y, -z+1/2 '
'x+1/2, y+1/2, z+1/2 '
'-x, -y+1/2, z '
'-y-1/4, x-1/4, -z-1/4 '
'-y+1/4, x-1/4, z-1/4 '
'y-1/4, -x+1/4, -z+1/4 '
'y+1/4, -x+1/4, z+1/4 '
'-x+1/2, -y+1/2, -z+1/2 '
'x, y+1/2, -z '

loop_
_atom_site_label
_atom_site_type_symbol
_atom_site_symmetry_multiplicity
_atom_site_fract_x
_atom_site_fract_y
_atom_site_fract_z
_atom_site_occupancy
_atom_site_B_iso_or_equiv
Na1 Na 16 0.3786(6) 0.0491(8) 0.1565(4) 1 0.7(12)
Na2 Na 4 0 0.25 0.625 1 0.7(12)
Y1 Y 4 0 0.25 0.125 1 0.4(12)
W1 W 16 0.18246(7) 0.15682(12) 0.38569(7) 1 0.4(12)
O1 O 16 0.1719(13) 0.0365(11) 0.4914(10) 1 0.7(12)
O2 O 16 0.0798(12) 0.1361(10) 0.2877(9) 1 0.7(12)
O3 O 16 0.1708(12) 0.3297(10) 0.1908(9) 1 0.7(12)
O4 O 16 0.1548(12) 0.2795(11) 0.4823(12) 1 0.7(12)

loop_
_geom_angle_atom_site_label_1
_geom_angle_atom_site_label_2
_geom_angle_atom_site_label_3
_geom_angle
_geom_angle_site_symmetry_1
_geom_angle_site_symmetry_2
_geom_angle_site_symmetry_3
O3 Na1 O1 148.5(6) 15_555 1_555 2_554
O4 Na1 O3 97.5(5) 11_656 1_555 15_555
O4 Na1 O1 105.4(6) 11_656 1_555 2_554
O4 Na1 O4 161.8(5) 15_555 1_555 11_656
O4 Na1 O3 88.0(5) 15_555 1_555 15_555
O4 Na1 O1 77.0(5) 15_555 1_555 2_554
O1 Na1 O4 123.9(5) 12_555 1_555 15_555
O1 Na1 O4 74.2(5) 12_555 1_555 11_656
O1 Na1 O3 83.0(5) 12_555 1_555 15_555
O1 Na1 O1 82.8(4) 12_555 1_555 2_554
O2 Na1 O1 141.2(4) 8_555 1_555 12_555
O2 Na1 O4 89.4(5) 8_555 1_555 15_555
O2 Na1 O4 74.8(5) 8_555 1_555 11_656
O2 Na1 O3 78.6(5) 8_555 1_555 15_555
O2 Na1 O1 128.0(5) 8_555 1_555 2_554
O4 Na2 O4 116.5(4) 13_556 1_555 1_555
O4 Na2 O4 96.2(6) 3_556 1_555 13_556
O4 Na2 O4 116.5(4) 3_556 1_555 1_555
O4 Na2 O4 116.5(4) 10_555 1_555 3_556
O4 Na2 O4 116.5(4) 10_555 1_555 13_556
O4 Na2 O4 96.2(6) 10_555 1_555 1_555
O3 Y1 O3 141.8(5) 13_555 1_555 3_555
O3 Y1 O3 96.14(16) 10_555 1_555 13_555
O3 Y1 O3 96.14(16) 10_555 1_555 3_555
O3 Y1 O3 141.8(5) 1_555 1_555 10_555
O3 Y1 O3 96.14(16) 1_555 1_555 13_555
O3 Y1 O3 96.14(16) 1_555 1_555 3_555
O2 Y1 O3 68.9(4) 3_555 1_555 1_555
O2 Y1 O3 148.8(4) 3_555 1_555 10_555
O2 Y1 O3 81.9(4) 3_555 1_555 13_555
O2 Y1 O3 69.2(4) 3_555 1_555 3_555
O2 Y1 O2 125.0(3) 1_555 1_555 3_555
O2 Y1 O3 69.2(4) 1_555 1_555 1_555
O2 Y1 O3 81.9(4) 1_555 1_555 10_555
O2 Y1 O3 68.9(4) 1_555 1_555 13_555
O2 Y1 O3 148.8(4) 1_555 1_555 3_555
O2 Y1 O2 81.5(5) 10_555 1_555 1_555
O2 Y1 O2 125.0(3) 10_555 1_555 3_555
O2 Y1 O3 81.9(4) 10_555 1_555 1_555
O2 Y1 O3 69.2(4) 10_555 1_555 10_555
O2 Y1 O3 148.8(4) 10_555 1_555 13_555
O2 Y1 O3 68.9(4) 10_555 1_555 3_555
O2 Y1 O2 125.0(3) 13_555 1_555 10_555
O2 Y1 O2 125.0(3) 13_555 1_555 1_555
O2 Y1 O2 81.5(5) 13_555 1_555 3_555
O2 Y1 O3 148.8(4) 13_555 1_555 1_555
O2 Y1 O3 68.9(4) 13_555 1_555 10_555
O2 Y1 O3 69.2(4) 13_555 1_555 13_555
O2 Y1 O3 81.9(4) 13_555 1_555 3_555
O4 W1 O2 113.6(6) 1_555 1_555 1_555
O1 W1 O4 100.1(6) 1_555 1_555 1_555
O1 W1 O2 106.8(6) 1_555 1_555 1_555
O3 W1 O1 114.8(6) 15_555 1_555 1_555
O3 W1 O4 111.6(6) 15_555 1_555 1_555
O3 W1 O2 109.7(5) 15_555 1_555 1_555
O2 W1 O3 63.7(4) 14_555 1_555 15_555
O2 W1 O1 72.7(5) 14_555 1_555 1_555
O2 W1 O4 74.9(5) 14_555 1_555 1_555
O2 W1 O2 171.3(5) 14_555 1_555 1_555
O3 W1 O2 116.3(4) 1_555 1_555 14_555
O3 W1 O3 69.2(5) 1_555 1_555 15_555
O3 W1 O1 170.4(4) 1_555 1_555 1_555
O3 W1 O4 85.8(5) 1_555 1_555 1_555
O3 W1 O2 63.8(5) 1_555 1_555 1_555
O1 W1 O3 100.7(3) 12_555 1_555 1_555
O1 W1 O2 105.2(3) 12_555 1_555 14_555
O1 W1 O3 74.5(4) 12_555 1_555 15_555
O1 W1 O1 73.0(3) 12_555 1_555 1_555
O1 W1 O4 172.5(5) 12_555 1_555 1_555
O1 W1 O2 66.8(5) 12_555 1_555 1_555
Na1 O1 W1 156.1(8) 2_555 1_555 1_555
Na1 O1 Na1 98.1(5) 14_555 1_555 2_555
Na1 O1 W1 105.6(6) 14_555 1_555 1_555
O2 O1 Na1 101.7(5) 1_555 1_555 14_555
O2 O1 Na1 142.5(7) 1_555 1_555 2_555
O2 O1 W1 34.2(3) 1_555 1_555 1_555
O4 O1 O2 62.3(4) 1_555 1_555 1_555
O4 O1 Na1 139.3(6) 1_555 1_555 14_555
O4 O1 Na1 117.3(6) 1_555 1_555 2_555
O4 O1 W1 39.7(4) 1_555 1_555 1_555
O2 O1 O4 63.0(5) 14_555 1_555 1_555
O2 O1 O2 104.5(5) 14_555 1_555 1_555
O2 O1 Na1 88.7(5) 14_555 1_555 14_555
O2 O1 Na1 107.5(5) 14_555 1_555 2_555
O2 O1 W1 70.7(5) 14_555 1_555 1_555
O4 O1 O2 123.7(6) 16_546 1_555 14_555
O4 O1 O4 171.4(7) 16_546 1_555 1_555
O4 O1 O2 117.7(6) 16_546 1_555 1_555
O4 O1 Na1 49.2(4) 16_546 1_555 14_555
O4 O1 Na1 56.8(4) 16_546 1_555 2_555
O4 O1 W1 144.8(6) 16_546 1_555 1_555
O3 O1 O4 126.0(6) 15_555 1_555 16_546
O3 O1 O2 52.1(4) 15_555 1_555 14_555
O3 O1 O4 61.9(4) 15_555 1_555 1_555
O3 O1 O2 58.0(4) 15_555 1_555 1_555
O3 O1 Na1 77.7(4) 15_555 1_555 14_555
O3 O1 Na1 158.7(7) 15_555 1_555 2_555
O3 O1 W1 33.2(4) 15_555 1_555 1_555
O1 O1 O3 61.6(3) 12_555 1_555 15_555
O1 O1 O4 71.8(5) 12_555 1_555 16_546
O1 O1 O2 104.5(4) 12_555 1_555 14_555
O1 O1 O4 113.0(5) 12_555 1_555 1_555
O1 O1 O2 58.8(4) 12_555 1_555 1_555
O1 O1 Na1 43.4(4) 12_555 1_555 14_555
O1 O1 Na1 128.4(6) 12_555 1_555 2_555
O1 O1 W1 73.4(3) 12_555 1_555 1_555
O1 O1 O1 143.6(5) 14_555 1_555 12_555
O1 O1 O3 106.2(6) 14_555 1_555 15_555
O1 O1 O4 95.0(4) 14_555 1_555 16_546
O1 O1 O2 54.2(5) 14_555 1_555 14_555
O1 O1 O4 84.9(6) 14_555 1_555 1_555
O1 O1 O2 147.2(6) 14_555 1_555 1_555
O1 O1 Na1 102.3(4) 14_555 1_555 14_555
O1 O1 Na1 53.8(3) 14_555 1_555 2_555
O1 O1 W1 116.6(7) 14_555 1_555 1_555
W1 O1 O1 33.6(3) 14_555 1_555 14_555
W1 O1 O1 112.5(5) 14_555 1_555 12_555
W1 O1 O3 78.4(4) 14_555 1_555 15_555
W1 O1 O4 96.6(5) 14_555 1_555 16_546
W1 O1 O2 30.8(3) 14_555 1_555 14_555
W1 O1 O4 88.1(5) 14_555 1_555 1_555
W1 O1 O2 134.8(5) 14_555 1_555 1_555
W1 O1 Na1 78.2(4) 14_555 1_555 14_555
W1 O1 Na1 80.3(4) 14_555 1_555 2_555
W1 O1 W1 101.4(6) 14_555 1_555 1_555
Y1 O2 W1 135.0(6) 1_555 1_555 1_555
Na1 O2 Y1 93.3(4) 8_455 1_555 1_555
Na1 O2 W1 121.9(6) 8_455 1_555 1_555
O3 O2 Na1 98.2(5) 13_555 1_555 8_455
O3 O2 Y1 52.8(4) 13_555 1_555 1_555
O3 O2 W1 134.1(7) 13_555 1_555 1_555
O3 O2 O3 78.7(4) 1_555 1_555 13_555
O3 O2 Na1 139.7(6) 1_555 1_555 8_455
O3 O2 Y1 52.7(3) 1_555 1_555 1_555
O3 O2 W1 83.1(5) 1_555 1_555 1_555
O1 O2 O3 122.1(6) 1_555 1_555 1_555
O1 O2 O3 134.9(6) 1_555 1_555 13_555
O1 O2 Na1 88.6(5) 1_555 1_555 8_455
O1 O2 Y1 171.7(5) 1_555 1_555 1_555
O1 O2 W1 39.0(4) 1_555 1_555 1_555
O4 O2 O1 58.9(4) 1_555 1_555 1_555
O4 O2 O3 74.2(4) 1_555 1_555 1_555
O4 O2 O3 151.9(6) 1_555 1_555 13_555
O4 O2 Na1 107.2(5) 1_555 1_555 8_455
O4 O2 Y1 112.8(5) 1_555 1_555 1_555
O4 O2 W1 35.1(4) 1_555 1_555 1_555
O3 O2 O4 64.1(4) 15_555 1_555 1_555
O3 O2 O1 67.2(5) 15_555 1_555 1_555
O3 O2 O3 62.6(5) 15_555 1_555 1_555
O3 O2 O3 96.6(5) 15_555 1_555 13_555
O3 O2 Na1 155.5(5) 15_555 1_555 8_455
O3 O2 Y1 111.2(5) 15_555 1_555 1_555
O3 O2 W1 38.1(4) 15_555 1_555 1_555
W1 O2 O3 96.2(4) 12_555 1_555 15_555
W1 O2 O4 153.7(5) 12_555 1_555 1_555
W1 O2 O1 98.3(4) 12_555 1_555 1_555
W1 O2 O3 113.5(4) 12_555 1_555 1_555
W1 O2 O3 39.5(3) 12_555 1_555 13_555
W1 O2 Na1 83.3(4) 12_555 1_555 8_455
W1 O2 Y1 89.9(3) 12_555 1_555 1_555
W1 O2 W1 118.9(6) 12_555 1_555 1_555
O1 O2 W1 36.5(3) 12_555 1_555 12_555
O1 O2 O3 67.3(5) 12_555 1_555 15_555
O1 O2 O4 117.2(5) 12_555 1_555 1_555
O1 O2 O1 67.0(4) 12_555 1_555 1_555
O1 O2 O3 114.4(6) 12_555 1_555 1_555
O1 O2 O3 67.9(4) 12_555 1_555 13_555
O1 O2 Na1 100.8(5) 12_555 1_555 8_455
O1 O2 Y1 120.4(5) 12_555 1_555 1_555
O1 O2 W1 82.5(5) 12_555 1_555 1_555
O4 O2 O1 56.1(4) 12_555 1_555 12_555
O4 O2 W1 35.7(3) 12_555 1_555 12_555
O4 O2 O3 123.4(5) 12_555 1_555 15_555
O4 O2 O4 142.1(6) 12_555 1_555 1_555
O4 O2 O1 88.3(5) 12_555 1_555 1_555
O4 O2 O3 143.7(5) 12_555 1_555 1_555
O4 O2 O3 65.2(5) 12_555 1_555 13_555
O4 O2 Na1 48.7(4) 12_555 1_555 8_455
O4 O2 Y1 99.0(5) 12_555 1_555 1_555
O4 O2 W1 124.9(6) 12_555 1_555 1_555
O3 O2 O4 69.5(4) 10_555 1_555 12_555
O3 O2 O1 121.7(5) 10_555 1_555 12_555
O3 O2 W1 86.5(4) 10_555 1_555 12_555
O3 O2 O3 158.0(5) 10_555 1_555 15_555
O3 O2 O4 118.4(5) 10_555 1_555 1_555
O3 O2 O1 134.2(6) 10_555 1_555 1_555
O3 O2 O3 96.3(5) 10_555 1_555 1_555
O3 O2 O3 71.7(4) 10_555 1_555 13_555
O3 O2 Na1 46.5(3) 10_555 1_555 8_455
O3 O2 Y1 46.9(3) 10_555 1_555 1_555
O3 O2 W1 152.7(6) 10_555 1_555 1_555
O2 O2 O3 50.6(4) 10_555 1_555 10_555
O2 O2 O4 119.0(7) 10_555 1_555 12_555
O2 O2 O1 169.3(4) 10_555 1_555 12_555
O2 O2 W1 133.4(4) 10_555 1_555 12_555
O2 O2 O3 117.1(6) 10_555 1_555 15_555
O2 O2 O4 72.8(4) 10_555 1_555 1_555
O2 O2 O1 123.5(4) 10_555 1_555 1_555
O2 O2 O3 63.0(4) 10_555 1_555 1_555
O2 O2 O3 101.5(4) 10_555 1_555 13_555
O2 O2 Na1 78.7(5) 10_555 1_555 8_455
O2 O2 Y1 49.2(3) 10_555 1_555 1_555
O2 O2 W1 107.0(5) 10_555 1_555 1_555
Y1 O3 W1 129.9(5) 1_555 1_555 15_555
Na1 O3 Y1 106.1(5) 15_555 1_555 1_555
Na1 O3 W1 121.0(6) 15_555 1_555 15_555
O2 O3 Na1 132.3(6) 3_555 1_555 15_555
O2 O3 Y1 58.3(4) 3_555 1_555 1_555
O2 O3 W1 76.8(4) 3_555 1_555 15_555
O2 O3 O2 107.7(6) 1_555 1_555 3_555
O2 O3 Na1 95.4(5) 1_555 1_555 15_555
O2 O3 Y1 58.1(4) 1_555 1_555 1_555
O2 O3 W1 126.8(6) 1_555 1_555 15_555
O2 O3 O2 117.4(5) 15_555 1_555 1_555
O2 O3 O2 108.8(5) 15_555 1_555 3_555
O2 O3 Na1 95.6(5) 15_555 1_555 15_555
O2 O3 Y1 158.0(6) 15_555 1_555 1_555
O2 O3 W1 32.2(3) 15_555 1_555 15_555
O3 O3 O2 55.2(5) 15_555 1_555 15_555
O3 O3 O2 62.2(5) 15_555 1_555 1_555
O3 O3 O2 127.0(7) 15_555 1_555 3_555
O3 O3 Na1 100.6(5) 15_555 1_555 15_555
O3 O3 Y1 115.8(7) 15_555 1_555 1_555
O3 O3 W1 73.2(6) 15_555 1_555 15_555
W1 O3 O3 37.7(3) 1_555 1_555 15_555
W1 O3 O2 89.0(4) 1_555 1_555 15_555
W1 O3 O2 33.1(3) 1_555 1_555 1_555
W1 O3 O2 137.2(5) 1_555 1_555 3_555
W1 O3 Na1 81.4(4) 1_555 1_555 15_555
W1 O3 Y1 90.9(4) 1_555 1_555 1_555
W1 O3 W1 110.8(5) 1_555 1_555 15_555
O4 O3 W1 100.2(4) 15_555 1_555 1_555
O4 O3 O3 68.6(5) 15_555 1_555 15_555
O4 O3 O2 57.8(4) 15_555 1_555 15_555
O4 O3 O2 100.3(5) 15_555 1_555 1_555
O4 O3 O2 62.4(4) 15_555 1_555 3_555
O4 O3 Na1 153.1(6) 15_555 1_555 15_555
O4 O3 Y1 100.7(4) 15_555 1_555 1_555
O4 O3 W1 33.3(3) 15_555 1_555 15_555
O2 O3 O4 151.9(6) 10_555 1_555 15_555
O2 O3 W1 82.0(4) 10_555 1_555 1_555
O2 O3 O3 119.6(6) 10_555 1_555 15_555
O2 O3 O2 150.1(4) 10_555 1_555 15_555
O2 O3 O2 66.4(5) 10_555 1_555 1_555
O2 O3 O2 96.8(5) 10_555 1_555 3_555
O2 O3 Na1 55.0(4) 10_555 1_555 15_555
O2 O3 Y1 51.2(3) 10_555 1_555 1_555
O2 O3 W1 166.5(6) 10_555 1_555 15_555
O1 O3 O2 134.7(5) 15_555 1_555 10_555
O1 O3 O4 53.4(4) 15_555 1_555 15_555
O1 O3 W1 142.1(6) 15_555 1_555 1_555
O1 O3 O3 104.7(7) 15_555 1_555 15_555
O1 O3 O2 54.8(4) 15_555 1_555 15_555
O1 O3 O2 153.5(6) 15_555 1_555 1_555
O1 O3 O2 60.0(4) 15_555 1_555 3_555
O1 O3 Na1 110.1(5) 15_555 1_555 15_555
O1 O3 Y1 118.1(4) 15_555 1_555 1_555
O1 O3 W1 31.9(3) 15_555 1_555 15_555
Na1 O4 W1 123.7(7) 5_566 1_555 1_555
Na2 O4 Na1 102.7(5) 1_555 1_555 5_566
Na2 O4 W1 115.1(6) 1_555 1_555 1_555
Na1 O4 Na2 114.3(5) 15_555 1_555 1_555
Na1 O4 Na1 95.4(5) 15_555 1_555 5_566
Na1 O4 W1 104.4(6) 15_555 1_555 1_555
O1 O4 Na1 143.3(6) 1_555 1_555 15_555
O1 O4 Na2 83.5(5) 1_555 1_555 1_555
O1 O4 Na1 112.4(6) 1_555 1_555 5_566
O1 O4 W1 40.3(4) 1_555 1_555 1_555
O2 O4 O1 58.8(4) 1_555 1_555 1_555
O2 O4 Na1 85.4(5) 1_555 1_555 15_555
O2 O4 Na2 102.4(5) 1_555 1_555 1_555
O2 O4 Na1 152.1(7) 1_555 1_555 5_566
O2 O4 W1 31.3(4) 1_555 1_555 1_555
O1 O4 O2 131.4(6) 16_556 1_555 1_555
O1 O4 O1 168.9(6) 16_556 1_555 1_555
O1 O4 Na1 46.1(4) 16_556 1_555 15_555
O1 O4 Na2 96.8(5) 16_556 1_555 1_555
O1 O4 Na1 56.7(4) 16_556 1_555 5_566
O1 O4 W1 145.1(7) 16_556 1_555 1_555
O2 O4 O1 109.6(6) 14_555 1_555 16_556
O2 O4 O2 100.7(6) 14_555 1_555 1_555
O2 O4 O1 60.9(5) 14_555 1_555 1_555
O2 O4 Na1 125.8(6) 14_555 1_555 15_555
O2 O4 Na2 116.6(5) 14_555 1_555 1_555
O2 O4 Na1 56.5(4) 14_555 1_555 5_566
O2 O4 W1 69.4(5) 14_555 1_555 1_555
O3 O4 O2 52.3(4) 15_555 1_555 14_555
O3 O4 O1 115.2(6) 15_555 1_555 16_556
O3 O4 O2 58.1(4) 15_555 1_555 1_555
O3 O4 O1 64.7(4) 15_555 1_555 1_555
O3 O4 Na1 90.9(5) 15_555 1_555 15_555
O3 O4 Na2 147.9(6) 15_555 1_555 1_555
O3 O4 Na1 94.0(6) 15_555 1_555 5_566
O3 O4 W1 35.1(4) 15_555 1_555 1_555

loop_
_geom_bond_atom_site_label_1
_geom_bond_atom_site_label_2
_geom_bond_distance
_geom_bond_site_symmetry_1
_geom_bond_site_symmetry_2
Na1 O1 2.190(14) 1_555 2_554
Na1 O3 2.290(13) 1_555 15_555
Na1 O4 2.327(15) 1_555 11_656
Na1 O4 2.543(15) 1_555 15_555
Na1 O1 2.571(15) 1_555 12_555
Na1 O2 2.586(15) 1_555 8_555
Na2 O4 2.422(14) 1_555 1_555
Na2 O4 2.422(14) 1_555 13_556
Na2 O4 2.422(14) 1_555 3_556
Na2 O4 2.422(14) 1_555 10_555
Y1 O3 2.281(13) 1_555 3_555
Y1 O3 2.281(13) 1_555 13_555
Y1 O3 2.281(13) 1_555 10_555
Y1 O3 2.281(13) 1_555 1_555
Y1 O2 2.436(11) 1_555 3_555
Y1 O2 2.436(11) 1_555 1_555
Y1 O2 2.436(11) 1_555 10_555
Y1 O2 2.436(11) 1_555 13_555
W1 O2 1.634(12) 1_555 1_555
W1 O4 1.808(13) 1_555 1_555
W1 O1 1.829(12) 1_555 1_555
W1 O3 1.895(13) 1_555 15_555
W1 O2 2.901(11) 1_555 14_555
W1 O3 2.968(11) 1_555 1_555
W1 O1 3.166(14) 1_555 12_555
O1 W1 1.829(12) 1_555 1_555
O1 Na1 2.190(14) 1_555 2_555
O1 Na1 2.571(15) 1_555 14_555
O1 O2 2.783(17) 1_555 1_555
O1 O4 2.788(18) 1_555 1_555
O1 O2 2.935(18) 1_555 14_555
O1 O4 2.960(18) 1_555 16_546
O1 O3 3.138(17) 1_555 15_555
O1 O1 3.160(9) 1_555 12_555
O1 O1 3.160(9) 1_555 14_555
O1 W1 3.166(14) 1_555 14_555
O2 W1 1.634(12) 1_555 1_555
O2 Y1 2.436(11) 1_555 1_555
O2 Na1 2.586(15) 1_555 8_455
O2 O3 2.671(15) 1_555 13_555
O2 O3 2.682(17) 1_555 1_555
O2 O1 2.783(17) 1_555 1_555
O2 O4 2.881(17) 1_555 1_555
O2 O3 2.889(19) 1_555 15_555
O2 W1 2.901(11) 1_555 12_555
O2 O1 2.935(18) 1_555 12_555
O2 O4 2.991(18) 1_555 12_555
O2 O3 3.095(18) 1_555 10_555
O2 O2 3.18(2) 1_555 10_555
O3 W1 1.895(13) 1_555 15_555
O3 Y1 2.281(13) 1_555 1_555
O3 Na1 2.290(13) 1_555 15_555
O3 O2 2.671(15) 1_555 3_555
O3 O2 2.682(17) 1_555 1_555
O3 O2 2.889(19) 1_555 15_555
O3 O3 2.90(2) 1_555 15_555
O3 W1 2.968(11) 1_555 1_555
O3 O4 3.064(18) 1_555 15_555
O3 O2 3.095(18) 1_555 10_555
O3 O1 3.138(17) 1_555 15_555
O4 W1 1.808(13) 1_555 1_555
O4 Na1 2.327(15) 1_555 5_566
O4 Na2 2.422(14) 1_555 1_555
O4 Na1 2.543(15) 1_555 15_555
O4 O1 2.788(18) 1_555 1_555
O4 O2 2.881(17) 1_555 1_555
O4 O1 2.960(18) 1_555 16_556
O4 O2 2.991(18) 1_555 14_555
O4 O3 3.064(18) 1_555 15_555
